data_2012345
loop_
_publ_author_name
'Davis, Matthew J.'
'Smith, Mark D.'
'zur Loye, Hans-Conrad'

_publ_section_title
;
 Ca~4~IrO~6~, Ca~3~MgIrO~6~ and Ca~3~ZnIrO~6~
;
_journal_issue 11
_journal_name_full 'Acta Crystallographica Section C'
_journal_page_first 1234
_journal_page_last 1236
_journal_paper_doi 10.1107/S0108270101013282
_journal_volume 57
_journal_year 2001
_chemical_formula_iupac 'Ca3.50 Zn0.50 Ir O6'
_chemical_formula_moiety 'Ca3.50 Zn0.50 Ir O6'
_chemical_formula_sum 'Ca3.5 Ir O6 Zn0.5'
_chemical_formula_weight 461.17
_chemical_name_systematic
;
Tricalcium zinc iridium hexaoxide
;
_space_group_IT_number 167
_symmetry_cell_setting trigonal
_symmetry_space_group_name_Hall '-R 3 2"c'
_symmetry_space_group_name_H-M 'R -3 c :H'
_audit_creation_method SHELXL97
_cell_angle_alpha 90
_cell_angle_beta 90
_cell_angle_gamma 120
_cell_formula_units_Z 6
_cell_length_a 9.2641(3)
_cell_length_b 9.2641(3)
_cell_length_c 11.0298(5)
_cell_measurement_reflns_used 1927
_cell_measurement_temperature 293(2)
_cell_measurement_theta_max 36.28
_cell_measurement_theta_min 4.40
_cell_volume 819.79(5)
_computing_cell_refinement 'SAINT+ (Bruker, 1998)'
_computing_data_collection 'SMART (Bruker, 2000)'
_computing_data_reduction SAINT+
_computing_molecular_graphics 'SHELXTL (Sheldrick, 1997)'
_computing_publication_material SHELXTL
_computing_structure_refinement 'SHELXL97 (Sheldrick, 1997)'
_computing_structure_solution 'SHELXS97 (Sheldrick, 1990)'
_diffrn_ambient_temperature 293(2)
_diffrn_measured_fraction_theta_full 1.000
_diffrn_measured_fraction_theta_max 1.000
_diffrn_measurement_device_type 'Bruker SMART APEX CCD are-detector'
_diffrn_measurement_method '\w scans'
_diffrn_radiation_monochromator graphite
_diffrn_radiation_source 'fine-focus sealed tube'
_diffrn_radiation_type MoK\a
_diffrn_radiation_wavelength .71073
_diffrn_reflns_av_R_equivalents .034
_diffrn_reflns_av_sigmaI/netI .023
_diffrn_reflns_limit_h_max 7
_diffrn_reflns_limit_h_min -14
_diffrn_reflns_limit_k_max 15
_diffrn_reflns_limit_k_min -10
_diffrn_reflns_limit_l_max 18
_diffrn_reflns_limit_l_min -10
_diffrn_reflns_number 2889
_diffrn_reflns_theta_full 36.28
_diffrn_reflns_theta_max 36.28
_diffrn_reflns_theta_min 4.40
_diffrn_standards_decay_% none
_exptl_absorpt_coefficient_mu 29.817
_exptl_absorpt_correction_T_max .344
_exptl_absorpt_correction_T_min .171
_exptl_absorpt_correction_type multi-scan
_exptl_absorpt_process_details '(SADABS; Bruker, 1997)'
_exptl_crystal_colour black
_exptl_crystal_density_diffrn 5.605
_exptl_crystal_density_method 'not measured'
_exptl_crystal_description block
_exptl_crystal_F_000 1260
_exptl_crystal_size_max .10
_exptl_crystal_size_mid .06
_exptl_crystal_size_min .05
_refine_diff_density_max 4.57
_refine_diff_density_min -3.54
_refine_ls_extinction_method none
_refine_ls_goodness_of_fit_ref 1.134
_refine_ls_hydrogen_treatment none
_refine_ls_matrix_type full
_refine_ls_number_parameters 19
_refine_ls_number_reflns 448
_refine_ls_number_restraints 0
_refine_ls_restrained_S_all 1.134
_refine_ls_R_factor_all .034
_refine_ls_R_factor_gt .031
_refine_ls_shift/su_max <0.001
_refine_ls_shift/su_mean .000
_refine_ls_structure_factor_coef Fsqd
_refine_ls_weighting_details 'calc w = 1/[\s^2^(Fo^2^)+(0.0496P)^2^] where P=(Fo^2^+2Fc^2^)/3'
_refine_ls_weighting_scheme calc
_refine_ls_wR_factor_ref .077
_reflns_number_gt 398
_reflns_number_total 448
_reflns_threshold_expression I>2\s(I)
_cod_data_source_file os1140.cif
_cod_data_source_block III
_cod_original_sg_symbol_H-M 'R -3 c'
_cod_original_formula_sum 'Ca3.50 Zn0.50 Ir O6'
_cod_database_code 2012345
_cod_database_fobs_code 2012345

loop_
_symmetry_equiv_pos_as_xyz
'x, y, z'
'-y, x-y, z'
'-x+y, -x, z'
'y, x, -z+1/2'
'x-y, -y, -z+1/2'
'-x, -x+y, -z+1/2'
'x+2/3, y+1/3, z+1/3'
'-y+2/3, x-y+1/3, z+1/3'
'-x+y+2/3, -x+1/3, z+1/3'
'y+2/3, x+1/3, -z+5/6'
'x-y+2/3, -y+1/3, -z+5/6'
'-x+2/3, -x+y+1/3, -z+5/6'
'x+1/3, y+2/3, z+2/3'
'-y+1/3, x-y+2/3, z+2/3'
'-x+y+1/3, -x+2/3, z+2/3'
'y+1/3, x+2/3, -z+7/6'
'x-y+1/3, -y+2/3, -z+7/6'
'-x+1/3, -x+y+2/3, -z+7/6'
'-x, -y, -z'
'y, -x+y, -z'
'x-y, x, -z'
'-y, -x, z-1/2'
'-x+y, y, z-1/2'
'x, x-y, z-1/2'
'-x+2/3, -y+1/3, -z+1/3'
'y+2/3, -x+y+1/3, -z+1/3'
'x-y+2/3, x+1/3, -z+1/3'
'-y+2/3, -x+1/3, z-1/6'
'-x+y+2/3, y+1/3, z-1/6'
'x+2/3, x-y+1/3, z-1/6'
'-x+1/3, -y+2/3, -z+2/3'
'y+1/3, -x+y+2/3, -z+2/3'
'x-y+1/3, x+2/3, -z+2/3'
'-y+1/3, -x+2/3, z+1/6'
'-x+y+1/3, y+2/3, z+1/6'
'x+1/3, x-y+2/3, z+1/6'

loop_
_atom_site_label
_atom_site_fract_x
_atom_site_fract_y
_atom_site_fract_z
_atom_site_U_iso_or_equiv
_atom_site_adp_type
_atom_site_calc_flag
_atom_site_refinement_flags
_atom_site_occupancy
_atom_site_disorder_assembly
_atom_site_disorder_group
_atom_site_type_symbol
O .1585(4) .9738(4) .3897(3) .0115(6) Uani d . 1 . . O
Ir .0000 1.0000 .5000 .00439(13) Uani d S 1 . . Ir
Ca1 .97173(12) .6667 .4167 .0073(2) Uani d S 1 . . Ca
Zn .0000 1.0000 .2500 .0087(3) Uani d SP .50 . . Zn
Ca2 .0000 1.0000 .2500 .0087(3) Uani d SP .50 . . Ca

loop_
_atom_site_aniso_label
_atom_site_aniso_U_11
_atom_site_aniso_U_22
_atom_site_aniso_U_33
_atom_site_aniso_U_12
_atom_site_aniso_U_13
_atom_site_aniso_U_23
O .0103(13) .0126(13) .0137(13) .0073(12) .0054(11) -.0016(10)
Ir .00377(14) .00377(14) .00563(19) .00188(7) .000 .000
Ca1 .0066(3) .0065(4) .0088(4) .0033(2) -.00040(18) -.0008(4)
Zn .0099(5) .0099(5) .0064(6) .0050(2) .000 .000
Ca2 .0099(5) .0099(5) .0064(6) .0050(2) .000 .000

loop_
_atom_type_symbol
_atom_type_description
_atom_type_scat_dispersion_real
_atom_type_scat_dispersion_imag
_atom_type_scat_source
Ca Ca .2262 .3064 'International Tables Vol C Tables 4.2.6.8 and 6.1.1.4'
Zn Zn .2839 1.4301 'International Tables Vol C Tables 4.2.6.8 and 6.1.1.4'
Ir Ir -1.4442 7.9887 'International Tables Vol C Tables 4.2.6.8 and 6.1.1.4'
O O .0106 .0060 'International Tables Vol C Tables 4.2.6.8 and 6.1.1.4'

loop_
_geom_angle_atom_site_label_1
_geom_angle_atom_site_label_2
_geom_angle_atom_site_label_3
_geom_angle_site_symmetry_1
_geom_angle_site_symmetry_3
_geom_angle
Ir O Ca2 . . 81.07(11)
Ir O Zn . . 81.07(11)
Ca2 O Zn . . .0
Ir O Ca1 . 31_665 168.27(17)
Ca2 O Ca1 . 31_665 94.17(12)
Zn O Ca1 . 31_665 94.17(12)
Ir O Ca1 . 1_455 86.22(11)
Ca2 O Ca1 . 1_455 95.03(12)
Zn O Ca1 . 1_455 95.03(12)
Ca1 O Ca1 31_665 1_455 104.95(11)
Ir O Ca1 . 21_556 85.27(11)
Ca2 O Ca1 . 21_556 165.85(14)
Zn O Ca1 . 21_556 165.85(14)
Ca1 O Ca1 31_665 21_556 98.55(12)
Ca1 O Ca1 1_455 21_556 87.68(10)
Ir O Ca1 . 2_665 81.63(10)
Ca2 O Ca1 . 2_665 90.35(11)
Zn O Ca1 . 2_665 90.35(11)
Ca1 O Ca1 31_665 2_665 87.71(10)
Ca1 O Ca1 1_455 2_665 165.79(13)
Ca1 O Ca1 21_556 2_665 84.01(10)
O Ir O 3_465 21_666 180.0000(10)
O Ir O 3_465 . 87.24(14)
O Ir O 21_666 . 92.76(14)
O Ir O 3_465 20_456 92.76(14)
O Ir O 21_666 20_456 87.24(14)
O Ir O . 20_456 92.76(14)
O Ir O 3_465 19_576 92.76(14)
O Ir O 21_666 19_576 87.24(14)
O Ir O . 19_576 180.0000(10)
O Ir O 20_456 19_576 87.24(14)
O Ir O 3_465 2_675 87.24(14)
O Ir O 21_666 2_675 92.76(14)
O Ir O . 2_675 87.24(14)
O Ir O 20_456 2_675 180.0000(10)
O Ir O 19_576 2_675 92.76(14)
O Ir Ca2 3_465 19_576 127.20(9)
O Ir Ca2 21_666 19_576 52.80(10)
O Ir Ca2 . 19_576 127.20(9)
O Ir Ca2 20_456 19_576 52.80(9)
O Ir Ca2 19_576 19_576 52.80(9)
O Ir Ca2 2_675 19_576 127.20(9)
O Ir Ca2 3_465 . 52.80(9)
O Ir Ca2 21_666 . 127.20(10)
O Ir Ca2 . . 52.80(9)
O Ir Ca2 20_456 . 127.20(9)
O Ir Ca2 19_576 . 127.20(9)
O Ir Ca2 2_675 . 52.80(9)
Ca2 Ir Ca2 19_576 . 180.0
O Ir Zn 3_465 . 52.80(9)
O Ir Zn 21_666 . 127.20(10)
O Ir Zn . . 52.80(9)
O Ir Zn 20_456 . 127.20(9)
O Ir Zn 19_576 . 127.20(9)
O Ir Zn 2_675 . 52.80(9)
Ca2 Ir Zn 19_576 . 180.0
Ca2 Ir Zn . . .0
O Ir Zn 3_465 19_576 127.20(9)
O Ir Zn 21_666 19_576 52.80(10)
O Ir Zn . 19_576 127.20(9)
O Ir Zn 20_456 19_576 52.80(9)
O Ir Zn 19_576 19_576 52.80(9)
O Ir Zn 2_675 19_576 127.20(9)
Ca2 Ir Zn 19_576 19_576 .0
Ca2 Ir Zn . 19_576 180.0
Zn Ir Zn . 19_576 180.0
O Ir Ca1 3_465 20_466 54.50(10)
O Ir Ca1 21_666 20_466 125.50(10)
O Ir Ca1 . 20_466 121.52(9)
O Ir Ca1 20_456 20_466 53.49(9)
O Ir Ca1 19_576 20_466 58.48(9)
O Ir Ca1 2_675 20_466 126.51(9)
Ca2 Ir Ca1 19_576 20_466 72.781(3)
Ca2 Ir Ca1 . 20_466 107.219(3)
Zn Ir Ca1 . 20_466 107.219(3)
Zn Ir Ca1 19_576 20_466 72.781(3)
O Ir Ca1 3_465 2_665 125.50(10)
O Ir Ca1 21_666 2_665 54.50(10)
O Ir Ca1 . 2_665 58.48(9)
O Ir Ca1 20_456 2_665 126.51(9)
O Ir Ca1 19_576 2_665 121.52(9)
O Ir Ca1 2_675 2_665 53.49(9)
Ca2 Ir Ca1 19_576 2_665 107.219(3)
Ca2 Ir Ca1 . 2_665 72.781(3)
Zn Ir Ca1 . 2_665 72.781(3)
Zn Ir Ca1 19_576 2_665 107.219(3)
Ca1 Ir Ca1 20_466 2_665 180.0
O Ca1 O 35_545 31_665 82.90(17)
O Ca1 O 35_545 11_665 75.05(11)
O Ca1 O 31_665 11_665 94.25(10)
O Ca1 O 35_545 1_655 94.25(10)
O Ca1 O 31_665 1_655 75.05(11)
O Ca1 O 11_665 1_655 165.90(15)
O Ca1 O 35_545 30_565 135.08(6)
O Ca1 O 31_665 30_565 71.79(13)
O Ca1 O 11_665 30_565 70.67(12)
O Ca1 O 1_655 30_565 113.31(11)
O Ca1 O 35_545 20_556 71.79(13)
O Ca1 O 31_665 20_556 135.08(6)
O Ca1 O 11_665 20_556 113.31(11)
O Ca1 O 1_655 20_556 70.67(12)
O Ca1 O 30_565 20_556 149.39(15)
O Ca1 O 35_545 3_565 138.81(11)
O Ca1 O 31_665 3_565 120.86(5)
O Ca1 O 11_665 3_565 129.31(4)
O Ca1 O 1_655 3_565 64.77(14)
O Ca1 O 30_565 3_565 86.00(10)
O Ca1 O 20_556 3_565 67.92(12)
O Ca1 O 35_545 10_455 120.86(5)
O Ca1 O 31_665 10_455 138.81(11)
O Ca1 O 11_665 10_455 64.77(14)
O Ca1 O 1_655 10_455 129.31(4)
O Ca1 O 30_565 10_455 67.92(13)
O Ca1 O 20_556 10_455 86.00(10)
O Ca1 O 3_565 10_455 64.83(14)
O Ca1 Ir 35_545 10_455 115.26(8)
O Ca1 Ir 31_665 10_455 101.09(8)
O Ca1 Ir 11_665 10_455 40.29(7)
O Ca1 Ir 1_655 10_455 149.78(8)
O Ca1 Ir 30_565 10_455 40.23(7)
O Ca1 Ir 20_556 10_455 123.06(8)
O Ca1 Ir 3_565 10_455 94.02(8)
O Ca1 Ir 10_455 10_455 39.88(7)
O Ca1 Ir 35_545 1_655 101.09(8)
O Ca1 Ir 31_665 1_655 115.26(8)
O Ca1 Ir 11_665 1_655 149.78(8)
O Ca1 Ir 1_655 1_655 40.29(7)
O Ca1 Ir 30_565 1_655 123.06(8)
O Ca1 Ir 20_556 1_655 40.23(7)
O Ca1 Ir 3_565 1_655 39.88(7)
O Ca1 Ir 10_455 1_655 94.02(7)
Ir Ca1 Ir 10_455 1_655 131.22(4)
O Ca1 Ca2 35_545 31_665 41.45(8)
O Ca1 Ca2 31_665 31_665 41.45(8)
O Ca1 Ca2 11_665 31_665 82.95(8)
O Ca1 Ca2 1_655 31_665 82.95(8)
O Ca1 Ca2 30_565 31_665 105.30(8)
O Ca1 Ca2 20_556 31_665 105.30(8)
O Ca1 Ca2 3_565 31_665 147.58(7)
O Ca1 Ca2 10_455 31_665 147.58(7)
Ir Ca1 Ca2 10_455 31_665 114.390(19)
Ir Ca1 Ca2 1_655 31_665 114.390(19)
O Ca1 Zn 35_545 31_665 41.45(8)
O Ca1 Zn 31_665 31_665 41.45(8)
O Ca1 Zn 11_665 31_665 82.95(8)
O Ca1 Zn 1_655 31_665 82.95(8)
O Ca1 Zn 30_565 31_665 105.30(8)
O Ca1 Zn 20_556 31_665 105.30(8)
O Ca1 Zn 3_565 31_665 147.58(7)
O Ca1 Zn 10_455 31_665 147.58(7)
Ir Ca1 Zn 10_455 31_665 114.390(19)
Ir Ca1 Zn 1_655 31_665 114.390(19)
Ca2 Ca1 Zn 31_665 31_665 .0
O Zn O 6 2_675 148.01(17)
O Zn O 6 . 127.90(16)
O Zn O 2_675 . 77.27(12)
O Zn O 6 3_465 88.76(16)
O Zn O 2_675 3_465 77.27(12)
O Zn O . 3_465 77.27(12)
O Zn O 6 5_675 77.27(12)
O Zn O 2_675 5_675 127.90(16)
O Zn O . 5_675 88.76(16)
O Zn O 3_465 5_675 148.01(17)
O Zn O 6 4_465 77.27(12)
O Zn O 2_675 4_465 88.76(16)
O Zn O . 4_465 148.01(17)
O Zn O 3_465 4_465 127.90(16)
O Zn O 5_675 4_465 77.27(12)
O Zn Ir 6 4_465 46.13(8)
O Zn Ir 2_675 4_465 133.87(8)
O Zn Ir . 4_465 133.87(8)
O Zn Ir 3_465 4_465 133.87(8)
O Zn Ir 5_675 4_465 46.13(8)
O Zn Ir 4_465 4_465 46.13(8)
O Zn Ir 6 . 133.87(8)
O Zn Ir 2_675 . 46.13(8)
O Zn Ir . . 46.13(8)
O Zn Ir 3_465 . 46.13(8)
O Zn Ir 5_675 . 133.87(8)
O Zn Ir 4_465 . 133.87(8)
Ir Zn Ir 4_465 . 180.0
O Zn Ca1 6 32_465 116.05(8)
O Zn Ca1 2_675 32_465 44.38(8)
O Zn Ca1 . 32_465 116.05(8)
O Zn Ca1 3_465 32_465 106.00(8)
O Zn Ca1 5_675 32_465 106.00(8)
O Zn Ca1 4_465 32_465 44.38(8)
Ir Zn Ca1 4_465 32_465 90.0
Ir Zn Ca1 . 32_465 90.0
O Zn Ca1 6 33_445 44.38(8)
O Zn Ca1 2_675 33_445 116.05(8)
O Zn Ca1 . 33_445 106.00(8)
O Zn Ca1 3_465 33_445 44.38(8)
O Zn Ca1 5_675 33_445 116.05(8)
O Zn Ca1 4_465 33_445 106.00(8)
Ir Zn Ca1 4_465 33_445 90.0
Ir Zn Ca1 . 33_445 90.0
Ca1 Zn Ca1 32_465 33_445 120.0
O Zn Ca1 6 31_665 106.00(8)
O Zn Ca1 2_675 31_665 106.00(8)
O Zn Ca1 . 31_665 44.38(8)
O Zn Ca1 3_465 31_665 116.05(8)
O Zn Ca1 5_675 31_665 44.38(8)
O Zn Ca1 4_465 31_665 116.05(8)
Ir Zn Ca1 4_465 31_665 90.0
Ir Zn Ca1 . 31_665 90.0
Ca1 Zn Ca1 32_465 31_665 120.0
Ca1 Zn Ca1 33_445 31_665 120.0
O Zn Ca1 6 14_554 50.06(8)
O Zn Ca1 2_675 14_554 100.07(8)
O Zn Ca1 . 14_554 164.73(8)
O Zn Ca1 3_465 14_554 87.47(8)
O Zn Ca1 5_675 14_554 104.28(8)
O Zn Ca1 4_465 14_554 45.57(8)
Ir Zn Ca1 4_465 14_554 58.207(4)
Ir Zn Ca1 . 14_554 121.793(5)
Ca1 Zn Ca1 32_465 14_554 68.442(17)
Ca1 Zn Ca1 33_445 14_554 61.313(14)
Ca1 Zn Ca1 31_665 14_554 147.937(7)
O Ca2 O 6 2_675 148.01(17)
O Ca2 O 6 . 127.90(16)
O Ca2 O 2_675 . 77.27(12)
O Ca2 O 6 3_465 88.76(16)
O Ca2 O 2_675 3_465 77.27(12)
O Ca2 O . 3_465 77.27(12)
O Ca2 O 6 5_675 77.27(12)
O Ca2 O 2_675 5_675 127.90(16)
O Ca2 O . 5_675 88.76(16)
O Ca2 O 3_465 5_675 148.01(17)
O Ca2 O 6 4_465 77.27(12)
O Ca2 O 2_675 4_465 88.76(16)
O Ca2 O . 4_465 148.01(17)
O Ca2 O 3_465 4_465 127.90(16)
O Ca2 O 5_675 4_465 77.27(12)
O Ca2 Ir 6 4_465 46.13(8)
O Ca2 Ir 2_675 4_465 133.87(8)
O Ca2 Ir . 4_465 133.87(8)
O Ca2 Ir 3_465 4_465 133.87(8)
O Ca2 Ir 5_675 4_465 46.13(8)
O Ca2 Ir 4_465 4_465 46.13(8)
O Ca2 Ir 6 . 133.87(8)
O Ca2 Ir 2_675 . 46.13(8)
O Ca2 Ir . . 46.13(8)
O Ca2 Ir 3_465 . 46.13(8)
O Ca2 Ir 5_675 . 133.87(8)
O Ca2 Ir 4_465 . 133.87(8)
Ir Ca2 Ir 4_465 . 180.0
O Ca2 Ca1 6 32_465 116.05(8)
O Ca2 Ca1 2_675 32_465 44.38(8)
O Ca2 Ca1 . 32_465 116.05(8)
O Ca2 Ca1 3_465 32_465 106.00(8)
O Ca2 Ca1 5_675 32_465 106.00(8)
O Ca2 Ca1 4_465 32_465 44.38(8)
Ir Ca2 Ca1 4_465 32_465 90.0
Ir Ca2 Ca1 . 32_465 90.0
O Ca2 Ca1 6 33_445 44.38(8)
O Ca2 Ca1 2_675 33_445 116.05(8)
O Ca2 Ca1 . 33_445 106.00(8)
O Ca2 Ca1 3_465 33_445 44.38(8)
O Ca2 Ca1 5_675 33_445 116.05(8)
O Ca2 Ca1 4_465 33_445 106.00(8)
Ir Ca2 Ca1 4_465 33_445 90.0
Ir Ca2 Ca1 . 33_445 90.0
Ca1 Ca2 Ca1 32_465 33_445 120.0
O Ca2 Ca1 6 31_665 106.00(8)
O Ca2 Ca1 2_675 31_665 106.00(8)
O Ca2 Ca1 . 31_665 44.38(8)
O Ca2 Ca1 3_465 31_665 116.05(8)
O Ca2 Ca1 5_675 31_665 44.38(8)
O Ca2 Ca1 4_465 31_665 116.05(8)
Ir Ca2 Ca1 4_465 31_665 90.0
Ir Ca2 Ca1 . 31_665 90.0
Ca1 Ca2 Ca1 32_465 31_665 120.0
Ca1 Ca2 Ca1 33_445 31_665 120.0
O Ca2 Ca1 6 14_554 50.06(8)
O Ca2 Ca1 2_675 14_554 100.07(8)
O Ca2 Ca1 . 14_554 164.73(8)
O Ca2 Ca1 3_465 14_554 87.47(8)
O Ca2 Ca1 5_675 14_554 104.28(8)
O Ca2 Ca1 4_465 14_554 45.57(8)
Ir Ca2 Ca1 4_465 14_554 58.207(4)
Ir Ca2 Ca1 . 14_554 121.793(5)
Ca1 Ca2 Ca1 32_465 14_554 68.442(17)
Ca1 Ca2 Ca1 33_445 14_554 61.313(14)
Ca1 Ca2 Ca1 31_665 14_554 147.937(7)

loop_
_geom_bond_atom_site_label_1
_geom_bond_atom_site_label_2
_geom_bond_site_symmetry_2
_geom_bond_distance
_geom_bond_publ_flag
O Ir . 2.012(3) ?
O Ca2 . 2.223(3) ?
O Zn . 2.223(3) ?
O Ca1 31_665 2.349(3) ?
O Ca1 1_455 2.501(3) ?
O Ca1 21_556 2.536(3) ?
O Ca1 2_665 2.675(3) ?
Ir O 3_465 2.012(3) ?
Ir O 21_666 2.012(3) ?
Ir O 20_456 2.012(3) ?
Ir O 19_576 2.012(3) ?
Ir O 2_675 2.012(3) y
Ir Ca2 19_576 2.75745(13) ?
Ir Ca2 . 2.75745(13) ?
Ir Zn . 2.75745(13) y
Ir Zn 19_576 2.75745(13) ?
Ir Ca1 20_466 3.1049(5) ?
Ir Ca1 2_665 3.1049(5) ?
Ca1 O 35_545 2.349(3) ?
Ca1 O 31_665 2.349(3) y
Ca1 O 11_665 2.501(3) ?
Ca1 O 1_655 2.501(3) y
Ca1 O 30_565 2.536(3) ?
Ca1 O 20_556 2.536(3) y
Ca1 O 3_565 2.675(3) y
Ca1 O 10_455 2.675(3) ?
Ca1 Ir 10_455 3.1049(5) ?
Ca1 Ir 1_655 3.1049(5) ?
Ca1 Ca2 31_665 3.3499(11) ?
Ca1 Zn 31_665 3.3499(11) ?
Zn O 6 2.223(3) y
Zn O 2_675 2.223(3) ?
Zn O 3_465 2.223(3) ?
Zn O 5_675 2.223(3) ?
Zn O 4_465 2.223(3) ?
Zn Ir 4_465 2.75745(13) ?
Zn Ca1 32_465 3.3499(11) ?
Zn Ca1 33_445 3.3499(11) ?
Zn Ca1 31_665 3.3499(11) ?
Zn Ca1 14_554 3.4893(4) ?
Ca2 O 6 2.223(3) ?
Ca2 O 2_675 2.223(3) ?
Ca2 O 3_465 2.223(3) ?
Ca2 O 5_675 2.223(3) ?
Ca2 O 4_465 2.223(3) ?
Ca2 Ir 4_465 2.75745(13) ?
Ca2 Ca1 32_465 3.3499(11) ?
Ca2 Ca1 33_445 3.3499(11) ?
Ca2 Ca1 31_665 3.3499(11) ?
Ca2 Ca1 14_554 3.4893(4) ?
